data_7709079
loop_
_publ_author_name
'Miller-Clark, Lyndsy A.'
'Christ, Peter E.'
'Ren, Tong'

_publ_section_title
;
 Diruthenium aryl compounds -- tuning of electrochemical responses and
 solubility
;
_journal_name_full 'Dalton Transactions'
_journal_paper_doi 10.1039/D1DT03957A
_journal_year 2022
_chemical_formula_moiety 'C59 H56 F3 N8 O8 Ru2'
_chemical_formula_sum 'C59 H56 F3 N8 O8 Ru2'
_chemical_formula_weight 1264.26
_space_group_crystal_system monoclinic
_space_group_IT_number 14
_space_group_name_Hall '-P 2yn'
_space_group_name_H-M_alt 'P 1 21/n 1'
_atom_sites_solution_hydrogens geom
_atom_sites_solution_primary direct
_atom_sites_solution_secondary difmap
_audit_creation_method SHELXL-2018/1
_audit_update_record
;
2021-11-19 deposited with the CCDC.	2021-12-09 downloaded from the CCDC.
;
_cell_angle_alpha 90
_cell_angle_beta 91.8246(15)
_cell_angle_gamma 90
_cell_formula_units_Z 4
_cell_length_a 12.7603(5)
_cell_length_b 21.0504(8)
_cell_length_c 19.8667(7)
_cell_measurement_reflns_used 9970
_cell_measurement_temperature 150(2)
_cell_measurement_theta_max 30.4851
_cell_measurement_theta_min 2.1901
_cell_volume 5333.7(3)
_computing_cell_refinement 'SAINT V8.38A (Bruker, 2018)'
_computing_data_collection 'Apex3 v2019.1-0 (Bruker, 2019)'
_computing_data_reduction 'SAINT V8.38A (Bruker, 2018)'
_computing_structure_refinement
;  
SHELXL-2018/3 (Sheldrick, 2015a, 2018), 
SHELXLE Rev1117 (H\"ubschle et al., 2011)
;
_computing_structure_solution 'SHELXM (Sheldrick, 2008)'
_diffrn_ambient_temperature 150(2)
_diffrn_detector_area_resol_mean 7.4074
_diffrn_measured_fraction_theta_full 0.999
_diffrn_measured_fraction_theta_max 0.998
_diffrn_measurement_device_type
;
Bruker AXS D8 Quest diffractometer with PhotonII charge-integrating pixel 
array detector (CPAD)
;
_diffrn_measurement_method 'omega and phi scans'
_diffrn_radiation_monochromator 'Triumph curved graphite crystal'
_diffrn_radiation_type MoK\a
_diffrn_radiation_wavelength 0.71073
_diffrn_reflns_av_R_equivalents 0.0882
_diffrn_reflns_av_unetI/netI 0.0443
_diffrn_reflns_Laue_measured_fraction_full 0.999
_diffrn_reflns_Laue_measured_fraction_max 0.998
_diffrn_reflns_limit_h_max 18
_diffrn_reflns_limit_h_min -18
_diffrn_reflns_limit_k_max 30
_diffrn_reflns_limit_k_min -30
_diffrn_reflns_limit_l_max 28
_diffrn_reflns_limit_l_min -28
_diffrn_reflns_number 141977
_diffrn_reflns_point_group_measured_fraction_full 0.999
_diffrn_reflns_point_group_measured_fraction_max 0.998
_diffrn_reflns_theta_full 25.242
_diffrn_reflns_theta_max 30.538
_diffrn_reflns_theta_min 1.925
_diffrn_source 'fine focus sealed tube X-ray source'
_diffrn_source_current '30 mA'
_diffrn_source_voltage '50 kV'
_exptl_absorpt_coefficient_mu 0.642
_exptl_absorpt_correction_T_max 0.7461
_exptl_absorpt_correction_T_min 0.7050
_exptl_absorpt_correction_type multi-scan
_exptl_absorpt_process_details
;
SADABS 2016/2: Krause, L., Herbst-Irmer, R., Sheldrick G.M. & Stalke D. (2015). J. Appl. Cryst. 48, 3-10.
;
_exptl_crystal_colour brown
_exptl_crystal_density_diffrn 1.574
_exptl_crystal_description block
_exptl_crystal_F_000 2580
_exptl_crystal_size_max 0.120
_exptl_crystal_size_mid 0.102
_exptl_crystal_size_min 0.098
_refine_diff_density_max 1.006
_refine_diff_density_min -0.862
_refine_diff_density_rms 0.095
_refine_ls_extinction_method none
_refine_ls_goodness_of_fit_ref 1.064
_refine_ls_hydrogen_treatment constr
_refine_ls_matrix_type full
_refine_ls_number_parameters 786
_refine_ls_number_reflns 16322
_refine_ls_number_restraints 46
_refine_ls_restrained_S_all 1.063
_refine_ls_R_factor_all 0.0598
_refine_ls_R_factor_gt 0.0410
_refine_ls_shift/su_max 0.050
_refine_ls_shift/su_mean 0.000
_refine_ls_structure_factor_coef Fsqd
_refine_ls_weighting_details 'w=1/[\s^2^(Fo^2^)+(0.0224P)^2^+7.3743P] where P=(Fo^2^+2Fc^2^)/3'
_refine_ls_weighting_scheme calc
_refine_ls_wR_factor_gt 0.0761
_refine_ls_wR_factor_ref 0.0823
_reflns_Friedel_coverage 0.000
_reflns_number_gt 13106
_reflns_number_total 16322
_reflns_threshold_expression 'I > 2\s(I)'
_cod_data_source_file d1dt03957a2.cif
_cod_data_source_block LAM_1_42_0m
_cod_original_sg_symbol_H-M 'P 21/n'
_cod_database_code 7709079
_shelx_shelxl_version_number 2018/1
_shelx_space_group_comment
;
The symmetry employed for this shelxl refinement is uniquely defined
by the following loop, which should always be used as a source of
symmetry information in preference to the above space-group names.
They are only intended as comments.
;
_shelx_estimated_absorpt_t_min 0.927
_shelx_estimated_absorpt_t_max 0.940

loop_
_space_group_symop_operation_xyz
'x, y, z'
'-x+1/2, y+1/2, -z+1/2'
'-x, -y, -z'
'x-1/2, -y-1/2, z-1/2'

loop_
_atom_site_label
_atom_site_type_symbol
_atom_site_fract_x
_atom_site_fract_y
_atom_site_fract_z
_atom_site_U_iso_or_equiv
_atom_site_adp_type
_atom_site_occupancy
_atom_site_site_symmetry_order
_atom_site_calc_flag
_atom_site_refinement_flags_posn
_atom_site_refinement_flags_adp
_atom_site_refinement_flags_occupancy
_atom_site_disorder_assembly
_atom_site_disorder_group
Ru1 Ru 0.60386(2) 0.31963(2) 0.09647(2) 0.01249(4) Uani 1 1 d . . . . .
Ru2 Ru 0.73109(2) 0.24511(2) 0.06909(2) 0.01197(4) Uani 1 1 d . . . . .
F1 F 0.1401(11) 0.5038(5) 0.1382(7) 0.045(4) Uani 0.503(3) 1 d D . P A 1
F2 F 0.2514(12) 0.5728(6) 0.1778(6) 0.040(3) Uani 0.503(3) 1 d D . P A 1
F3 F 0.1985(10) 0.4977(6) 0.2414(6) 0.036(3) Uani 0.503(3) 1 d D . P A 1
F1B F 0.151(2) 0.5214(10) 0.1298(12) 0.048(4) Uani 0.310(3) 1 d D U P A 2
F2B F 0.259(3) 0.5720(14) 0.1964(13) 0.051(5) Uani 0.310(3) 1 d D U P A 2
F3B F 0.176(2) 0.4895(14) 0.2319(12) 0.049(5) Uani 0.310(3) 1 d D U P A 2
F1C F 0.132(3) 0.4890(15) 0.1531(15) 0.048(5) Uani 0.187(3) 1 d D U P A 3
F2C F 0.239(3) 0.5686(14) 0.1537(12) 0.052(6) Uani 0.187(3) 1 d D U P A 3
F3C F 0.221(3) 0.5114(17) 0.2429(15) 0.054(6) Uani 0.187(3) 1 d D U P A 3
O1 O 0.69423(16) 0.01677(9) 0.27323(10) 0.0312(4) Uani 1 1 d . . . . .
O2 O 1.02064(16) 0.05743(9) 0.18819(11) 0.0331(5) Uani 1 1 d . . . . .
O3 O 0.49659(16) 0.02946(9) -0.11325(10) 0.0306(4) Uani 1 1 d . . . . .
O4 O 0.81736(16) -0.00895(10) -0.00407(10) 0.0325(5) Uani 1 1 d . . . . .
O5 O 1.02323(17) 0.35608(10) -0.11133(13) 0.0421(6) Uani 1 1 d . . . . .
O6 O 0.94860(17) 0.13825(10) -0.15660(13) 0.0416(6) Uani 1 1 d . . . . .
O7 O 1.13852(15) 0.30915(10) 0.24109(10) 0.0341(5) Uani 1 1 d . . . . .
O8 O 1.15025(17) 0.20498(11) 0.02720(12) 0.0412(5) Uani 1 1 d . . . . .
N1 N 0.67322(15) 0.31835(9) 0.19515(10) 0.0155(4) Uani 1 1 d . . . . .
N2 N 0.75323(15) 0.22285(9) 0.16815(9) 0.0148(4) Uani 1 1 d . . . . .
N3 N 0.51830(15) 0.24053(9) 0.13060(10) 0.0154(4) Uani 1 1 d . . . . .
N4 N 0.61755(15) 0.17696(9) 0.06153(10) 0.0153(4) Uani 1 1 d . . . . .
N5 N 0.55155(15) 0.31676(9) -0.00670(10) 0.0168(4) Uani 1 1 d . . . . .
N6 N 0.70883(16) 0.26804(9) -0.02914(10) 0.0165(4) Uani 1 1 d . . . . .
N7 N 0.70867(15) 0.38945(9) 0.06497(10) 0.0158(4) Uani 1 1 d . . . . .
N8 N 0.84035(15) 0.31526(9) 0.08203(10) 0.0153(4) Uani 1 1 d . . . . .
C1 C 0.47978(18) 0.38572(11) 0.12179(11) 0.0163(4) Uani 1 1 d . . . . .
C2 C 0.4971(2) 0.44926(11) 0.14041(12) 0.0201(5) Uani 1 1 d . . . . .
H2 H 0.567016 0.464879 0.141575 0.024 Uiso 1 1 calc R U . . .
C3 C 0.4167(2) 0.49051(12) 0.15726(13) 0.0241(5) Uani 1 1 d . . . . .
H3 H 0.432424 0.533152 0.169566 0.029 Uiso 1 1 calc R U . . .
C4 C 0.3144(2) 0.46941(12) 0.15606(13) 0.0243(5) Uani 1 1 d . . . . .
C5 C 0.2270(3) 0.51146(15) 0.17731(17) 0.0366(7) Uani 1 1 d . . . . .
C6 C 0.2922(2) 0.40734(12) 0.13704(13) 0.0241(5) Uani 1 1 d . . . . .
H6 H 0.221801 0.392541 0.135556 0.029 Uiso 1 1 calc R U . . .
C7 C 0.37307(19) 0.36700(12) 0.12020(13) 0.0210(5) Uani 1 1 d . . . . .
H7 H 0.356171 0.324767 0.106958 0.025 Uiso 1 1 calc R U . . .
C8 C 0.6552(2) 0.36383(12) 0.24129(13) 0.0213(5) Uani 1 1 d . . . . .
H8 H 0.614484 0.399540 0.227351 0.026 Uiso 1 1 calc R U . . .
C9 C 0.6918(2) 0.36194(13) 0.30700(13) 0.0253(5) Uani 1 1 d . . . . .
H9 H 0.677039 0.395359 0.337395 0.030 Uiso 1 1 calc R U . . .
C10 C 0.7512(2) 0.30965(12) 0.32777(13) 0.0236(5) Uani 1 1 d . . . . .
H10 H 0.777381 0.306728 0.372956 0.028 Uiso 1 1 calc R U . . .
C11 C 0.77139(19) 0.26275(12) 0.28293(12) 0.0197(5) Uani 1 1 d . . . . .
H11 H 0.811929 0.226970 0.296893 0.024 Uiso 1 1 calc R U . . .
C12 C 0.73226(17) 0.26694(10) 0.21533(11) 0.0143(4) Uani 1 1 d . . . . .
C13 C 0.78885(18) 0.16200(11) 0.19016(11) 0.0159(4) Uani 1 1 d . . . . .
C14 C 0.71901(19) 0.12145(11) 0.22169(12) 0.0189(5) Uani 1 1 d . . . . .
H14 H 0.649160 0.134572 0.229365 0.023 Uiso 1 1 calc R U . . .
C15 C 0.7538(2) 0.06127(11) 0.24172(12) 0.0220(5) Uani 1 1 d . . . . .
C16 C 0.5846(2) 0.02732(14) 0.27594(15) 0.0329(6) Uani 1 1 d . . . . .
H16A H 0.554955 0.032192 0.230126 0.049 Uiso 1 1 calc R U . . .
H16B H 0.571645 0.066008 0.301813 0.049 Uiso 1 1 calc R U . . .
H16C H 0.551584 -0.008959 0.297754 0.049 Uiso 1 1 calc R U . . .
C17 C 0.8553(2) 0.04213(12) 0.22986(13) 0.0246(5) Uani 1 1 d . . . . .
H17 H 0.878387 0.001141 0.243768 0.029 Uiso 1 1 calc R U . . .
C18 C 0.9232(2) 0.08247(11) 0.19784(13) 0.0213(5) Uani 1 1 d . . . . .
C19 C 1.0961(2) 0.09609(15) 0.15697(19) 0.0414(8) Uani 1 1 d . . . . .
H19A H 1.161508 0.072199 0.152930 0.062 Uiso 1 1 calc R U . . .
H19B H 1.109277 0.134151 0.184350 0.062 Uiso 1 1 calc R U . . .
H19C H 1.069613 0.108614 0.112066 0.062 Uiso 1 1 calc R U . . .
C20 C 0.89138(19) 0.14314(11) 0.17751(12) 0.0179(4) Uani 1 1 d . . . . .
H20 H 0.938191 0.170864 0.155652 0.021 Uiso 1 1 calc R U . . .
C21 C 0.45536(18) 0.24395(11) 0.18445(12) 0.0185(4) Uani 1 1 d . . . . .
H21 H 0.448075 0.283940 0.205955 0.022 Uiso 1 1 calc R U . . .
C22 C 0.40182(19) 0.19326(12) 0.20956(12) 0.0209(5) Uani 1 1 d . . . . .
H22 H 0.358717 0.198028 0.247348 0.025 Uiso 1 1 calc R U . . .
C23 C 0.41237(19) 0.13420(12) 0.17800(13) 0.0212(5) Uani 1 1 d . . . . .
H23 H 0.373934 0.098458 0.192823 0.025 Uiso 1 1 calc R U . . .
C24 C 0.47859(19) 0.12864(11) 0.12564(13) 0.0204(5) Uani 1 1 d . . . . .
H24 H 0.485717 0.088801 0.103784 0.024 Uiso 1 1 calc R U . . .
C25 C 0.53673(18) 0.18155(11) 0.10357(11) 0.0157(4) Uani 1 1 d . . . . .
C26 C 0.62923(19) 0.12111(11) 0.02233(12) 0.0175(4) Uani 1 1 d . . . . .
C27 C 0.55243(19) 0.10440(11) -0.02571(12) 0.0193(5) Uani 1 1 d . . . . .
H27 H 0.490690 0.129282 -0.031515 0.023 Uiso 1 1 calc R U . . .
C28 C 0.5674(2) 0.05069(12) -0.06514(12) 0.0217(5) Uani 1 1 d . . . . .
C29 C 0.3983(2) 0.06035(15) -0.11837(15) 0.0340(6) Uani 1 1 d . . . . .
H29A H 0.408288 0.104533 -0.132327 0.051 Uiso 1 1 calc R U . . .
H29B H 0.365193 0.059463 -0.074532 0.051 Uiso 1 1 calc R U . . .
H29C H 0.353153 0.038476 -0.151815 0.051 Uiso 1 1 calc R U . . .
C30 C 0.6578(2) 0.01447(12) -0.05778(13) 0.0240(5) Uani 1 1 d . . . . .
H30 H 0.668083 -0.021506 -0.085661 0.029 Uiso 1 1 calc R U . . .
C31 C 0.7329(2) 0.03150(12) -0.00916(13) 0.0228(5) Uani 1 1 d . . . . .
C32 C 0.8896(2) 0.00007(16) 0.05129(16) 0.0383(7) Uani 1 1 d . . . . .
H32A H 0.940520 -0.034804 0.052647 0.057 Uiso 1 1 calc R U . . .
H32B H 0.851526 0.000729 0.093339 0.057 Uiso 1 1 calc R U . . .
H32C H 0.926527 0.040502 0.045939 0.057 Uiso 1 1 calc R U . . .
C33 C 0.72036(19) 0.08496(11) 0.03116(12) 0.0201(5) Uani 1 1 d . . . . .
H33 H 0.772700 0.096554 0.063959 0.024 Uiso 1 1 calc R U . . .
C34 C 0.4602(2) 0.34299(13) -0.03064(13) 0.0243(5) Uani 1 1 d . . . . .
H34 H 0.410511 0.356205 0.001130 0.029 Uiso 1 1 calc R U . . .
C35 C 0.4352(2) 0.35156(15) -0.09781(14) 0.0311(6) Uani 1 1 d . . . . .
H35 H 0.370275 0.370135 -0.111832 0.037 Uiso 1 1 calc R U . . .
C36 C 0.5072(2) 0.33241(14) -0.14476(13) 0.0280(6) Uani 1 1 d . . . . .
H36 H 0.492352 0.338045 -0.191537 0.034 Uiso 1 1 calc R U . . .
C37 C 0.5998(2) 0.30537(13) -0.12305(12) 0.0231(5) Uani 1 1 d . . . . .
H37 H 0.649627 0.292399 -0.154778 0.028 Uiso 1 1 calc R U . . .
C38 C 0.62131(19) 0.29667(11) -0.05291(12) 0.0172(4) Uani 1 1 d . . . . .
C39 C 0.79721(18) 0.26099(11) -0.07112(11) 0.0173(4) Uani 1 1 d . . . . .
C40 C 0.8618(2) 0.31300(12) -0.08082(12) 0.0225(5) Uani 1 1 d . . . . .
H40 H 0.840623 0.354316 -0.067630 0.027 Uiso 1 1 calc R U . . .
C41 C 0.9579(2) 0.30362(13) -0.11014(13) 0.0258(5) Uani 1 1 d . . . . .
C42 C 1.1309(3) 0.34406(16) -0.10353(19) 0.0429(8) Uani 1 1 d . . . . .
H42A H 1.156520 0.324969 -0.144886 0.064 Uiso 1 1 calc R U . . .
H42B H 1.143406 0.314782 -0.065772 0.064 Uiso 1 1 calc R U . . .
H42C H 1.168139 0.384028 -0.094477 0.064 Uiso 1 1 calc R U . . .
C43 C 0.9854(2) 0.24469(14) -0.13498(14) 0.0284(6) Uani 1 1 d . . . . .
H43 H 1.050571 0.238941 -0.155961 0.034 Uiso 1 1 calc R U . . .
C44 C 0.9164(2) 0.19392(13) -0.12890(14) 0.0256(5) Uani 1 1 d . . . . .
C45 C 0.8741(3) 0.08914(15) -0.1651(2) 0.0447(8) Uani 1 1 d . . . . .
H45A H 0.812793 0.105185 -0.190795 0.067 Uiso 1 1 calc R U . . .
H45B H 0.852393 0.074384 -0.120866 0.067 Uiso 1 1 calc R U . . .
H45C H 0.905208 0.053763 -0.189513 0.067 Uiso 1 1 calc R U . . .
C46 C 0.8228(2) 0.20081(12) -0.09519(12) 0.0208(5) Uani 1 1 d . . . . .
H46 H 0.777700 0.165554 -0.088794 0.025 Uiso 1 1 calc R U . . .
C47 C 0.6788(2) 0.44665(11) 0.03835(12) 0.0211(5) Uani 1 1 d . . . . .
H47 H 0.606267 0.453790 0.028982 0.025 Uiso 1 1 calc R U . . .
C48 C 0.7481(2) 0.49441(12) 0.02442(14) 0.0274(6) Uani 1 1 d . . . . .
H48 H 0.723998 0.533429 0.005527 0.033 Uiso 1 1 calc R U . . .
C49 C 0.8550(2) 0.48440(12) 0.03864(15) 0.0274(6) Uani 1 1 d . . . . .
H49 H 0.904052 0.517698 0.032517 0.033 Uiso 1 1 calc R U . . .
C50 C 0.8883(2) 0.42609(12) 0.06149(13) 0.0223(5) Uani 1 1 d . . . . .
H50 H 0.960741 0.418671 0.070750 0.027 Uiso 1 1 calc R U . . .
C51 C 0.81423(18) 0.37677(11) 0.07131(11) 0.0161(4) Uani 1 1 d . . . . .
C52 C 0.94519(18) 0.29859(11) 0.09995(12) 0.0168(4) Uani 1 1 d . . . . .
C53 C 0.98874(19) 0.31697(12) 0.16262(12) 0.0200(5) Uani 1 1 d . . . . .
H53 H 0.950357 0.342978 0.192165 0.024 Uiso 1 1 calc R U . . .
C54 C 1.08938(19) 0.29633(12) 0.18065(13) 0.0233(5) Uani 1 1 d . . . . .
C55 C 1.0817(3) 0.34507(17) 0.28813(16) 0.0400(7) Uani 1 1 d . . . . .
H55A H 1.065693 0.387083 0.269227 0.060 Uiso 1 1 calc R U . . .
H55B H 1.124050 0.349899 0.329859 0.060 Uiso 1 1 calc R U . . .
H55C H 1.016269 0.323030 0.297810 0.060 Uiso 1 1 calc R U . . .
C56 C 1.14712(19) 0.25925(13) 0.13658(15) 0.0260(5) Uani 1 1 d . . . . .
H56 H 1.216467 0.246310 0.148799 0.031 Uiso 1 1 calc R U . . .
C57 C 1.1024(2) 0.24168(13) 0.07529(14) 0.0256(5) Uani 1 1 d . . . . .
C58 C 1.2533(3) 0.18493(19) 0.04044(19) 0.0472(9) Uani 1 1 d . . . . .
H58A H 1.275563 0.157256 0.003896 0.071 Uiso 1 1 calc R U . . .
H58B H 1.256938 0.161454 0.083052 0.071 Uiso 1 1 calc R U . . .
H58C H 1.299603 0.222014 0.043663 0.071 Uiso 1 1 calc R U . . .
C59 C 1.00059(19) 0.26038(12) 0.05681(13) 0.0218(5) Uani 1 1 d . . . . .
H59 H 0.969574 0.247055 0.015058 0.026 Uiso 1 1 calc R U . . .

loop_
_atom_site_aniso_label
_atom_site_aniso_U_11
_atom_site_aniso_U_22
_atom_site_aniso_U_33
_atom_site_aniso_U_23
_atom_site_aniso_U_13
_atom_site_aniso_U_12
Ru1 0.01280(8) 0.01028(8) 0.01431(8) -0.00199(6) -0.00096(6) 0.00118(6)
Ru2 0.01354(8) 0.00957(8) 0.01279(8) -0.00105(6) 0.00019(6) 0.00098(6)
F1 0.029(5) 0.041(9) 0.066(7) 0.015(5) 0.008(5) 0.020(5)
F2 0.047(6) 0.022(4) 0.053(10) 0.004(6) 0.021(7) 0.020(3)
F3 0.038(10) 0.031(6) 0.041(4) -0.001(4) 0.028(5) 0.007(5)
F1B 0.041(8) 0.049(10) 0.054(6) 0.010(6) -0.001(6) 0.030(7)
F2B 0.055(7) 0.034(6) 0.064(12) -0.007(7) 0.021(8) 0.012(5)
F3B 0.036(9) 0.050(9) 0.063(8) 0.006(7) 0.021(6) 0.010(6)
F1C 0.020(6) 0.052(12) 0.074(12) -0.001(9) 0.010(9) 0.012(8)
F2C 0.058(9) 0.029(7) 0.068(13) 0.010(9) 0.007(10) 0.020(6)
F3C 0.048(12) 0.048(13) 0.067(10) -0.011(8) 0.022(8) 0.009(9)
O1 0.0337(11) 0.0243(10) 0.0358(11) 0.0121(8) 0.0014(9) -0.0049(8)
O2 0.0278(10) 0.0236(10) 0.0480(13) 0.0081(9) 0.0031(9) 0.0113(8)
O3 0.0308(10) 0.0281(10) 0.0321(10) -0.0134(8) -0.0108(8) 0.0028(8)
O4 0.0315(11) 0.0311(10) 0.0344(11) -0.0127(9) -0.0055(9) 0.0144(9)
O5 0.0308(11) 0.0274(11) 0.0692(16) 0.0105(11) 0.0170(11) -0.0027(9)
O6 0.0300(11) 0.0332(11) 0.0626(15) -0.0189(11) 0.0181(10) 0.0006(9)
O7 0.0234(10) 0.0455(13) 0.0327(11) -0.0038(9) -0.0111(8) 0.0014(9)
O8 0.0279(11) 0.0512(14) 0.0446(13) -0.0057(11) 0.0054(9) 0.0167(10)
N1 0.0165(9) 0.0121(8) 0.0178(9) -0.0037(7) 0.0008(7) 0.0003(7)
N2 0.0178(9) 0.0114(8) 0.0151(9) 0.0004(7) -0.0002(7) 0.0021(7)
N3 0.0156(9) 0.0136(9) 0.0168(9) -0.0026(7) -0.0013(7) 0.0001(7)
N4 0.0180(9) 0.0101(8) 0.0180(9) -0.0040(7) 0.0025(7) -0.0014(7)
N5 0.0166(9) 0.0167(9) 0.0169(9) -0.0011(7) -0.0026(7) 0.0009(7)
N6 0.0188(9) 0.0160(9) 0.0146(9) -0.0020(7) -0.0002(7) 0.0011(7)
N7 0.0158(9) 0.0143(9) 0.0173(9) -0.0022(7) 0.0000(7) -0.0013(7)
N8 0.0155(9) 0.0126(8) 0.0177(9) 0.0010(7) -0.0011(7) -0.0004(7)
C1 0.0141(10) 0.0177(10) 0.0171(10) 0.0003(9) 0.0008(8) 0.0009(8)
C2 0.0198(12) 0.0177(11) 0.0228(12) -0.0021(9) 0.0006(9) 0.0017(9)
C3 0.0288(14) 0.0170(11) 0.0266(13) -0.0012(10) 0.0029(10) 0.0051(10)
C4 0.0236(13) 0.0237(12) 0.0259(13) 0.0045(10) 0.0060(10) 0.0107(10)
C5 0.0365(17) 0.0306(15) 0.0433(18) 0.0040(13) 0.0117(14) 0.0144(13)
C6 0.0173(12) 0.0253(13) 0.0300(13) 0.0060(10) 0.0033(10) 0.0026(10)
C7 0.0201(12) 0.0178(11) 0.0250(12) -0.0006(9) -0.0013(9) 0.0026(9)
C8 0.0231(12) 0.0163(11) 0.0244(12) -0.0053(9) -0.0016(10) 0.0016(9)
C9 0.0298(14) 0.0249(13) 0.0211(12) -0.0106(10) -0.0022(10) 0.0022(10)
C10 0.0276(13) 0.0252(13) 0.0178(11) -0.0018(9) -0.0019(10) -0.0035(10)
C11 0.0232(12) 0.0196(11) 0.0159(10) 0.0001(9) -0.0029(9) 0.0010(9)
C12 0.0144(10) 0.0127(10) 0.0158(10) 0.0004(8) 0.0014(8) -0.0016(8)
C13 0.0207(11) 0.0138(10) 0.0130(10) -0.0005(8) -0.0027(8) 0.0009(8)
C14 0.0207(11) 0.0162(11) 0.0195(11) 0.0000(9) -0.0023(9) 0.0010(9)
C15 0.0323(13) 0.0170(11) 0.0163(11) 0.0034(9) -0.0035(10) -0.0037(10)
C16 0.0371(16) 0.0275(14) 0.0344(15) 0.0038(12) 0.0062(12) -0.0032(12)
C17 0.0327(14) 0.0150(11) 0.0256(12) 0.0061(9) -0.0051(10) 0.0028(10)
C18 0.0244(12) 0.0166(11) 0.0225(12) 0.0005(9) -0.0045(9) 0.0060(9)
C19 0.0261(15) 0.0314(16) 0.067(2) 0.0094(15) 0.0113(15) 0.0087(12)
C20 0.0213(11) 0.0156(10) 0.0166(10) 0.0012(8) -0.0015(9) 0.0014(9)
C21 0.0189(11) 0.0186(11) 0.0179(10) -0.0018(9) -0.0002(8) 0.0015(9)
C22 0.0181(11) 0.0266(13) 0.0181(11) 0.0012(9) 0.0019(9) -0.0003(9)
C23 0.0190(11) 0.0209(12) 0.0237(12) 0.0027(9) -0.0013(9) -0.0033(9)
C24 0.0205(12) 0.0141(10) 0.0263(12) -0.0022(9) -0.0028(9) -0.0021(9)
C25 0.0175(10) 0.0127(10) 0.0165(10) -0.0010(8) -0.0035(8) 0.0006(8)
C26 0.0217(11) 0.0121(10) 0.0189(11) -0.0027(8) 0.0025(9) -0.0008(8)
C27 0.0212(12) 0.0162(11) 0.0204(11) -0.0023(9) -0.0022(9) -0.0003(9)
C28 0.0266(13) 0.0182(11) 0.0201(11) -0.0039(9) -0.0022(10) -0.0036(10)
C29 0.0312(15) 0.0361(16) 0.0341(15) -0.0110(13) -0.0074(12) 0.0013(12)
C30 0.0313(14) 0.0166(11) 0.0241(12) -0.0077(9) 0.0025(10) 0.0008(10)
C31 0.0266(13) 0.0176(11) 0.0244(12) -0.0036(9) 0.0021(10) 0.0041(10)
C32 0.0324(16) 0.0438(18) 0.0382(17) -0.0082(14) -0.0064(13) 0.0160(14)
C33 0.0210(12) 0.0179(11) 0.0213(11) -0.0031(9) 0.0002(9) 0.0002(9)
C34 0.0190(12) 0.0293(13) 0.0242(12) -0.0030(10) -0.0036(10) 0.0037(10)
C35 0.0246(13) 0.0394(16) 0.0286(14) 0.0002(12) -0.0110(11) 0.0072(12)
C36 0.0299(14) 0.0344(15) 0.0190(12) 0.0028(10) -0.0084(10) -0.0011(11)
C37 0.0239(12) 0.0284(13) 0.0168(11) -0.0002(10) -0.0013(9) -0.0004(10)
C38 0.0203(11) 0.0148(10) 0.0162(10) -0.0006(8) -0.0035(9) -0.0025(9)
C39 0.0186(11) 0.0209(11) 0.0123(10) 0.0008(8) -0.0003(8) 0.0010(9)
C40 0.0254(12) 0.0225(12) 0.0196(11) 0.0008(9) 0.0019(9) 0.0010(10)
C41 0.0250(13) 0.0275(13) 0.0249(13) 0.0080(10) 0.0041(10) -0.0010(10)
C42 0.0357(17) 0.0362(17) 0.057(2) -0.0034(15) 0.0047(15) -0.0045(14)
C43 0.0235(13) 0.0316(14) 0.0305(14) 0.0045(11) 0.0085(10) 0.0020(11)
C44 0.0228(13) 0.0269(13) 0.0271(13) -0.0031(10) 0.0035(10) 0.0049(10)
C45 0.0395(18) 0.0316(16) 0.064(2) -0.0194(16) 0.0130(16) 0.0005(14)
C46 0.0203(12) 0.0221(11) 0.0200(11) -0.0021(9) 0.0005(9) 0.0003(9)
C47 0.0240(12) 0.0162(11) 0.0234(12) 0.0014(9) 0.0027(10) 0.0051(9)
C48 0.0324(15) 0.0154(11) 0.0347(15) 0.0081(10) 0.0082(12) 0.0036(10)
C49 0.0285(14) 0.0170(11) 0.0372(15) 0.0039(11) 0.0094(11) -0.0038(10)
C50 0.0188(12) 0.0183(11) 0.0300(13) 0.0007(10) 0.0055(10) -0.0029(9)
C51 0.0178(11) 0.0150(10) 0.0154(10) -0.0015(8) 0.0016(8) -0.0008(8)
C52 0.0144(10) 0.0146(10) 0.0215(11) 0.0034(8) 0.0011(8) -0.0009(8)
C53 0.0167(11) 0.0199(11) 0.0234(12) 0.0000(9) -0.0009(9) -0.0007(9)
C54 0.0163(11) 0.0245(12) 0.0289(13) 0.0020(10) -0.0038(10) -0.0034(9)
C55 0.0360(17) 0.050(2) 0.0329(16) -0.0079(14) -0.0133(13) 0.0010(14)
C56 0.0129(11) 0.0261(13) 0.0390(15) 0.0049(11) 0.0004(10) 0.0021(9)
C57 0.0196(12) 0.0241(13) 0.0335(14) -0.0004(11) 0.0070(10) 0.0050(10)
C58 0.0300(16) 0.064(2) 0.048(2) -0.0062(18) 0.0021(14) 0.0174(16)
C59 0.0185(11) 0.0222(12) 0.0247(12) 0.0010(10) 0.0025(9) 0.0021(9)

loop_
_atom_type_symbol
_atom_type_description
_atom_type_scat_dispersion_real
_atom_type_scat_dispersion_imag
_atom_type_scat_source
C C 0.0033 0.0016 'International Tables Vol C Tables 4.2.6.8 and 6.1.1.4'
H H 0.0000 0.0000 'International Tables Vol C Tables 4.2.6.8 and 6.1.1.4'
N N 0.0061 0.0033 'International Tables Vol C Tables 4.2.6.8 and 6.1.1.4'
O O 0.0106 0.0060 'International Tables Vol C Tables 4.2.6.8 and 6.1.1.4'
F F 0.0171 0.0103 'International Tables Vol C Tables 4.2.6.8 and 6.1.1.4'
Ru Ru -1.2594 0.8363 'International Tables Vol C Tables 4.2.6.8 and 6.1.1.4'

loop_
_geom_angle_atom_site_label_1
_geom_angle_atom_site_label_2
_geom_angle_atom_site_label_3
_geom_angle
_geom_angle_site_symmetry_1
_geom_angle_site_symmetry_3
_geom_angle_publ_flag
N7 Ru1 N3 171.39(7) . . ?
N7 Ru1 N1 91.92(7) . . ?
N3 Ru1 N1 84.17(7) . . ?
N7 Ru1 N5 85.19(7) . . ?
N3 Ru1 N5 97.85(7) . . ?
N1 Ru1 N5 173.19(7) . . ?
N7 Ru1 C1 95.53(8) . . ?
N3 Ru1 C1 92.43(8) . . ?
N1 Ru1 C1 94.56(8) . . ?
N5 Ru1 C1 91.85(8) . . ?
N7 Ru1 Ru2 86.94(5) . . ?
N3 Ru1 Ru2 85.16(5) . . ?
N1 Ru1 Ru2 86.22(5) . . ?
N5 Ru1 Ru2 87.47(5) . . ?
C1 Ru1 Ru2 177.38(6) . . ?
N6 Ru2 N2 179.50(8) . . ?
N6 Ru2 N4 91.10(8) . . ?
N2 Ru2 N4 89.18(8) . . ?
N6 Ru2 N8 91.33(8) . . ?
N2 Ru2 N8 88.38(8) . . ?
N4 Ru2 N8 176.40(8) . . ?
N6 Ru2 Ru1 89.26(6) . . ?
N2 Ru2 Ru1 90.32(5) . . ?
N4 Ru2 Ru1 89.55(5) . . ?
N8 Ru2 Ru1 87.82(5) . . ?
C15 O1 C16 118.2(2) . . ?
C18 O2 C19 118.2(2) . . ?
C28 O3 C29 117.7(2) . . ?
C31 O4 C32 117.4(2) . . ?
C41 O5 C42 116.3(2) . . ?
C44 O6 C45 117.8(2) . . ?
C54 O7 C55 117.1(2) . . ?
C57 O8 C58 118.1(3) . . ?
C8 N1 C12 117.7(2) . . ?
C8 N1 Ru1 122.84(16) . . ?
C12 N1 Ru1 119.24(14) . . ?
C12 N2 C13 118.24(19) . . ?
C12 N2 Ru2 119.22(15) . . ?
C13 N2 Ru2 122.54(14) . . ?
C21 N3 C25 117.9(2) . . ?
C21 N3 Ru1 122.30(15) . . ?
C25 N3 Ru1 119.27(15) . . ?
C25 N4 C26 119.57(19) . . ?
C25 N4 Ru2 117.28(14) . . ?
C26 N4 Ru2 122.37(15) . . ?
C34 N5 C38 117.4(2) . . ?
C34 N5 Ru1 124.16(16) . . ?
C38 N5 Ru1 117.59(15) . . ?
C38 N6 C39 120.25(19) . . ?
C38 N6 Ru2 122.47(16) . . ?
C39 N6 Ru2 116.66(14) . . ?
C47 N7 C51 117.9(2) . . ?
C47 N7 Ru1 124.15(16) . . ?
C51 N7 Ru1 117.97(15) . . ?
C51 N8 C52 120.17(19) . . ?
C51 N8 Ru2 120.59(15) . . ?
C52 N8 Ru2 119.20(14) . . ?
C2 C1 C7 114.5(2) . . ?
C2 C1 Ru1 124.04(17) . . ?
C7 C1 Ru1 121.48(17) . . ?
C3 C2 C1 123.1(2) . . ?
C3 C2 H2 118.4 . . ?
C1 C2 H2 118.4 . . ?
C4 C3 C2 120.0(2) . . ?
C4 C3 H3 120.0 . . ?
C2 C3 H3 120.0 . . ?
C3 C4 C6 119.6(2) . . ?
C3 C4 C5 121.3(3) . . ?
C6 C4 C5 119.1(3) . . ?
F2C C5 F3C 111.8(18) . . ?
F2 C5 F1 108.1(7) . . ?
F1B C5 F3B 104.9(15) . . ?
F2 C5 F3 105.6(8) . . ?
F1 C5 F3 106.0(8) . . ?
F2C C5 F1C 107.9(18) . . ?
F3C C5 F1C 105.5(18) . . ?
F1B C5 F2B 104.5(15) . . ?
F3B C5 F2B 103.8(16) . . ?
F2C C5 C4 110.1(17) . . ?
F3C C5 C4 110.5(19) . . ?
F2 C5 C4 113.6(7) . . ?
F1 C5 C4 112.0(7) . . ?
F1B C5 C4 114.7(14) . . ?
F3B C5 C4 113.9(15) . . ?
F3 C5 C4 111.1(6) . . ?
F1C C5 C4 110.9(18) . . ?
F2B C5 C4 113.7(16) . . ?
C7 C6 C4 119.7(2) . . ?
C7 C6 H6 120.1 . . ?
C4 C6 H6 120.1 . . ?
C6 C7 C1 123.2(2) . . ?
C6 C7 H7 118.4 . . ?
C1 C7 H7 118.4 . . ?
N1 C8 C9 124.4(2) . . ?
N1 C8 H8 117.8 . . ?
C9 C8 H8 117.8 . . ?
C8 C9 C10 118.1(2) . . ?
C8 C9 H9 121.0 . . ?
C10 C9 H9 121.0 . . ?
C11 C10 C9 119.5(2) . . ?
C11 C10 H10 120.2 . . ?
C9 C10 H10 120.2 . . ?
C10 C11 C12 120.4(2) . . ?
C10 C11 H11 119.8 . . ?
C12 C11 H11 119.8 . . ?
N2 C12 N1 117.3(2) . . ?
N2 C12 C11 122.8(2) . . ?
N1 C12 C11 119.9(2) . . ?
C14 C13 C20 121.4(2) . . ?
C14 C13 N2 119.1(2) . . ?
C20 C13 N2 119.5(2) . . ?
C15 C14 C13 118.7(2) . . ?
C15 C14 H14 120.6 . . ?
C13 C14 H14 120.6 . . ?
O1 C15 C17 114.5(2) . . ?
O1 C15 C14 125.1(2) . . ?
C17 C15 C14 120.4(2) . . ?
O1 C16 H16A 109.5 . . ?
O1 C16 H16B 109.5 . . ?
H16A C16 H16B 109.5 . . ?
O1 C16 H16C 109.5 . . ?
H16A C16 H16C 109.5 . . ?
H16B C16 H16C 109.5 . . ?
C18 C17 C15 120.2(2) . . ?
C18 C17 H17 119.9 . . ?
C15 C17 H17 119.9 . . ?
O2 C18 C17 114.4(2) . . ?
O2 C18 C20 124.6(2) . . ?
C17 C18 C20 121.0(2) . . ?
O2 C19 H19A 109.5 . . ?
O2 C19 H19B 109.5 . . ?
H19A C19 H19B 109.5 . . ?
O2 C19 H19C 109.5 . . ?
H19A C19 H19C 109.5 . . ?
H19B C19 H19C 109.5 . . ?
C18 C20 C13 118.2(2) . . ?
C18 C20 H20 120.9 . . ?
C13 C20 H20 120.9 . . ?
N3 C21 C22 124.0(2) . . ?
N3 C21 H21 118.0 . . ?
C22 C21 H21 118.0 . . ?
C21 C22 C23 118.2(2) . . ?
C21 C22 H22 120.9 . . ?
C23 C22 H22 120.9 . . ?
C24 C23 C22 119.2(2) . . ?
C24 C23 H23 120.4 . . ?
C22 C23 H23 120.4 . . ?
C23 C24 C25 120.8(2) . . ?
C23 C24 H24 119.6 . . ?
C25 C24 H24 119.6 . . ?
N4 C25 N3 116.7(2) . . ?
N4 C25 C24 123.6(2) . . ?
N3 C25 C24 119.4(2) . . ?
C27 C26 C33 120.9(2) . . ?
C27 C26 N4 120.1(2) . . ?
C33 C26 N4 118.9(2) . . ?
C26 C27 C28 119.0(2) . . ?
C26 C27 H27 120.5 . . ?
C28 C27 H27 120.5 . . ?
O3 C28 C30 115.0(2) . . ?
O3 C28 C27 124.0(2) . . ?
C30 C28 C27 121.0(2) . . ?
O3 C29 H29A 109.5 . . ?
O3 C29 H29B 109.5 . . ?
H29A C29 H29B 109.5 . . ?
O3 C29 H29C 109.5 . . ?
H29A C29 H29C 109.5 . . ?
H29B C29 H29C 109.5 . . ?
C31 C30 C28 119.1(2) . . ?
C31 C30 H30 120.5 . . ?
C28 C30 H30 120.5 . . ?
O4 C31 C30 114.5(2) . . ?
O4 C31 C33 124.2(2) . . ?
C30 C31 C33 121.3(2) . . ?
O4 C32 H32A 109.5 . . ?
O4 C32 H32B 109.5 . . ?
H32A C32 H32B 109.5 . . ?
O4 C32 H32C 109.5 . . ?
H32A C32 H32C 109.5 . . ?
H32B C32 H32C 109.5 . . ?
C31 C33 C26 118.6(2) . . ?
C31 C33 H33 120.7 . . ?
C26 C33 H33 120.7 . . ?
N5 C34 C35 124.2(2) . . ?
N5 C34 H34 117.9 . . ?
C35 C34 H34 117.9 . . ?
C34 C35 C36 118.4(2) . . ?
C34 C35 H35 120.8 . . ?
C36 C35 H35 120.8 . . ?
C37 C36 C35 119.4(2) . . ?
C37 C36 H36 120.3 . . ?
C35 C36 H36 120.3 . . ?
C36 C37 C38 120.0(2) . . ?
C36 C37 H37 120.0 . . ?
C38 C37 H37 120.0 . . ?
N6 C38 N5 117.1(2) . . ?
N6 C38 C37 122.3(2) . . ?
N5 C38 C37 120.6(2) . . ?
C40 C39 C46 121.5(2) . . ?
C40 C39 N6 118.8(2) . . ?
C46 C39 N6 119.4(2) . . ?
C39 C40 C41 118.9(2) . . ?
C39 C40 H40 120.6 . . ?
C41 C40 H40 120.6 . . ?
O5 C41 C43 123.4(2) . . ?
O5 C41 C40 115.7(2) . . ?
C43 C41 C40 120.9(2) . . ?
O5 C42 H42A 109.5 . . ?
O5 C42 H42B 109.5 . . ?
H42A C42 H42B 109.5 . . ?
O5 C42 H42C 109.5 . . ?
H42A C42 H42C 109.5 . . ?
H42B C42 H42C 109.5 . . ?
C41 C43 C44 119.3(2) . . ?
C41 C43 H43 120.4 . . ?
C44 C43 H43 120.4 . . ?
O6 C44 C43 115.2(2) . . ?
O6 C44 C46 123.8(2) . . ?
C43 C44 C46 121.0(2) . . ?
O6 C45 H45A 109.5 . . ?
O6 C45 H45B 109.5 . . ?
H45A C45 H45B 109.5 . . ?
O6 C45 H45C 109.5 . . ?
H45A C45 H45C 109.5 . . ?
H45B C45 H45C 109.5 . . ?
C44 C46 C39 118.1(2) . . ?
C44 C46 H46 120.9 . . ?
C39 C46 H46 120.9 . . ?
N7 C47 C48 123.4(2) . . ?
N7 C47 H47 118.3 . . ?
C48 C47 H47 118.3 . . ?
C47 C48 C49 118.6(2) . . ?
C47 C48 H48 120.7 . . ?
C49 C48 H48 120.7 . . ?
C50 C49 C48 119.4(2) . . ?
C50 C49 H49 120.3 . . ?
C48 C49 H49 120.3 . . ?
C49 C50 C51 119.9(2) . . ?
C49 C50 H50 120.0 . . ?
C51 C50 H50 120.0 . . ?
N8 C51 N7 115.9(2) . . ?
N8 C51 C50 124.0(2) . . ?
N7 C51 C50 119.9(2) . . ?
C59 C52 C53 120.9(2) . . ?
C59 C52 N8 119.0(2) . . ?
C53 C52 N8 119.9(2) . . ?
C54 C53 C52 118.6(2) . . ?
C54 C53 H53 120.7 . . ?
C52 C53 H53 120.7 . . ?
O7 C54 C53 124.0(2) . . ?
O7 C54 C56 115.1(2) . . ?
C53 C54 C56 120.8(2) . . ?
O7 C55 H55A 109.5 . . ?
O7 C55 H55B 109.5 . . ?
H55A C55 H55B 109.5 . . ?
O7 C55 H55C 109.5 . . ?
H55A C55 H55C 109.5 . . ?
H55B C55 H55C 109.5 . . ?
C57 C56 C54 119.4(2) . . ?
C57 C56 H56 120.3 . . ?
C54 C56 H56 120.3 . . ?
C56 C57 O8 125.4(2) . . ?
C56 C57 C59 120.8(2) . . ?
O8 C57 C59 113.8(2) . . ?
O8 C58 H58A 109.5 . . ?
O8 C58 H58B 109.5 . . ?
H58A C58 H58B 109.5 . . ?
O8 C58 H58C 109.5 . . ?
H58A C58 H58C 109.5 . . ?
H58B C58 H58C 109.5 . . ?
C52 C59 C57 119.3(2) . . ?
C52 C59 H59 120.3 . . ?
C57 C59 H59 120.3 . . ?

loop_
_geom_bond_atom_site_label_1
_geom_bond_atom_site_label_2
_geom_bond_distance
_geom_bond_site_symmetry_2
_geom_bond_publ_flag
Ru1 N7 2.0961(19) . ?
Ru1 N3 2.1146(19) . ?
Ru1 N1 2.1252(19) . ?
Ru1 N5 2.1362(19) . ?
Ru1 C1 2.179(2) . ?
Ru1 Ru2 2.3341(3) . ?
Ru2 N6 2.0215(19) . ?
Ru2 N2 2.0339(19) . ?
Ru2 N4 2.0410(19) . ?
Ru2 N8 2.0414(19) . ?
F1 C5 1.343(14) . ?
F2 C5 1.329(14) . ?
F3 C5 1.367(12) . ?
F1B C5 1.34(2) . ?
F2B C5 1.39(3) . ?
F3B C5 1.37(3) . ?
F1C C5 1.38(3) . ?
F2C C5 1.30(3) . ?
F3C C5 1.31(3) . ?
O1 C15 1.370(3) . ?
O1 C16 1.419(4) . ?
O2 C18 1.370(3) . ?
O2 C19 1.418(4) . ?
O3 C28 1.369(3) . ?
O3 C29 1.414(3) . ?
O4 C31 1.374(3) . ?
O4 C32 1.425(3) . ?
O5 C41 1.384(3) . ?
O5 C42 1.401(4) . ?
O6 C44 1.364(3) . ?
O6 C45 1.411(4) . ?
O7 C54 1.364(3) . ?
O7 C55 1.419(4) . ?
O8 C57 1.385(3) . ?
O8 C58 1.398(4) . ?
N1 C8 1.350(3) . ?
N1 C12 1.371(3) . ?
N2 C12 1.352(3) . ?
N2 C13 1.423(3) . ?
N3 C21 1.360(3) . ?
N3 C25 1.376(3) . ?
N4 C25 1.351(3) . ?
N4 C26 1.421(3) . ?
N5 C34 1.362(3) . ?
N5 C38 1.366(3) . ?
N6 C38 1.342(3) . ?
N6 C39 1.432(3) . ?
N7 C47 1.364(3) . ?
N7 C51 1.375(3) . ?
N8 C51 1.352(3) . ?
N8 C52 1.418(3) . ?
C1 C2 1.403(3) . ?
C1 C7 1.417(3) . ?
C2 C3 1.393(3) . ?
C2 H2 0.9500 . ?
C3 C4 1.379(4) . ?
C3 H3 0.9500 . ?
C4 C6 1.387(4) . ?
C4 C5 1.496(4) . ?
C6 C7 1.386(3) . ?
C6 H6 0.9500 . ?
C7 H7 0.9500 . ?
C8 C9 1.373(3) . ?
C8 H8 0.9500 . ?
C9 C10 1.391(4) . ?
C9 H9 0.9500 . ?
C10 C11 1.360(3) . ?
C10 H10 0.9500 . ?
C11 C12 1.421(3) . ?
C11 H11 0.9500 . ?
C13 C14 1.397(3) . ?
C13 C20 1.398(3) . ?
C14 C15 1.396(3) . ?
C14 H14 0.9500 . ?
C15 C17 1.383(4) . ?
C16 H16A 0.9800 . ?
C16 H16B 0.9800 . ?
C16 H16C 0.9800 . ?
C17 C18 1.383(4) . ?
C17 H17 0.9500 . ?
C18 C20 1.396(3) . ?
C19 H19A 0.9800 . ?
C19 H19B 0.9800 . ?
C19 H19C 0.9800 . ?
C20 H20 0.9500 . ?
C21 C22 1.370(3) . ?
C21 H21 0.9500 . ?
C22 C23 1.401(3) . ?
C22 H22 0.9500 . ?
C23 C24 1.366(4) . ?
C23 H23 0.9500 . ?
C24 C25 1.416(3) . ?
C24 H24 0.9500 . ?
C26 C27 1.391(3) . ?
C26 C33 1.396(3) . ?
C27 C28 1.392(3) . ?
C27 H27 0.9500 . ?
C28 C30 1.387(4) . ?
C29 H29A 0.9800 . ?
C29 H29B 0.9800 . ?
C29 H29C 0.9800 . ?
C30 C31 1.386(4) . ?
C30 H30 0.9500 . ?
C31 C33 1.393(3) . ?
C32 H32A 0.9800 . ?
C32 H32B 0.9800 . ?
C32 H32C 0.9800 . ?
C33 H33 0.9500 . ?
C34 C35 1.374(4) . ?
C34 H34 0.9500 . ?
C35 C36 1.390(4) . ?
C35 H35 0.9500 . ?
C36 C37 1.368(4) . ?
C36 H36 0.9500 . ?
C37 C38 1.424(3) . ?
C37 H37 0.9500 . ?
C39 C40 1.388(3) . ?
C39 C46 1.396(3) . ?
C40 C41 1.389(4) . ?
C40 H40 0.9500 . ?
C41 C43 1.384(4) . ?
C42 H42A 0.9800 . ?
C42 H42B 0.9800 . ?
C42 H42C 0.9800 . ?
C43 C44 1.392(4) . ?
C43 H43 0.9500 . ?
C44 C46 1.395(4) . ?
C45 H45A 0.9800 . ?
C45 H45B 0.9800 . ?
C45 H45C 0.9800 . ?
C46 H46 0.9500 . ?
C47 C48 1.373(4) . ?
C47 H47 0.9500 . ?
C48 C49 1.401(4) . ?
C48 H48 0.9500 . ?
C49 C50 1.371(4) . ?
C49 H49 0.9500 . ?
C50 C51 1.421(3) . ?
C50 H50 0.9500 . ?
C52 C59 1.386(3) . ?
C52 C53 1.402(3) . ?
C53 C54 1.392(3) . ?
C53 H53 0.9500 . ?
C54 C56 1.400(4) . ?
C55 H55A 0.9800 . ?
C55 H55B 0.9800 . ?
C55 H55C 0.9800 . ?
C56 C57 1.379(4) . ?
C56 H56 0.9500 . ?
C57 C59 1.395(3) . ?
C58 H58A 0.9800 . ?
C58 H58B 0.9800 . ?
C58 H58C 0.9800 . ?
C59 H59 0.9500 . ?

loop_
_geom_torsion_atom_site_label_1
_geom_torsion_atom_site_label_2
_geom_torsion_atom_site_label_3
_geom_torsion_atom_site_label_4
_geom_torsion
_geom_torsion_site_symmetry_1
_geom_torsion_site_symmetry_2
_geom_torsion_site_symmetry_3
_geom_torsion_site_symmetry_4
_geom_torsion_publ_flag
C7 C1 C2 C3 1.2(4) . . . . ?
Ru1 C1 C2 C3 -179.13(19) . . . . ?
C1 C2 C3 C4 0.0(4) . . . . ?
C2 C3 C4 C6 -1.0(4) . . . . ?
C2 C3 C4 C5 176.8(3) . . . . ?
C3 C4 C5 F2C 42.1(13) . . . . ?
C6 C4 C5 F2C -140.2(12) . . . . ?
C3 C4 C5 F3C -82.0(14) . . . . ?
C6 C4 C5 F3C 95.8(14) . . . . ?
C3 C4 C5 F2 18.4(7) . . . . ?
C6 C4 C5 F2 -163.9(6) . . . . ?
C3 C4 C5 F1 141.2(5) . . . . ?
C6 C4 C5 F1 -41.0(6) . . . . ?
C3 C4 C5 F1B 121.3(9) . . . . ?
C6 C4 C5 F1B -61.0(10) . . . . ?
C3 C4 C5 F3B -117.7(12) . . . . ?
C6 C4 C5 F3B 60.0(12) . . . . ?
C3 C4 C5 F3 -100.5(6) . . . . ?
C6 C4 C5 F3 77.3(7) . . . . ?
C3 C4 C5 F1C 161.4(12) . . . . ?
C6 C4 C5 F1C -20.8(13) . . . . ?
C3 C4 C5 F2B 1.0(12) . . . . ?
C6 C4 C5 F2B 178.8(12) . . . . ?
C3 C4 C6 C7 0.7(4) . . . . ?
C5 C4 C6 C7 -177.0(2) . . . . ?
C4 C6 C7 C1 0.5(4) . . . . ?
C2 C1 C7 C6 -1.4(4) . . . . ?
Ru1 C1 C7 C6 178.89(19) . . . . ?
C12 N1 C8 C9 -0.2(4) . . . . ?
Ru1 N1 C8 C9 174.5(2) . . . . ?
N1 C8 C9 C10 -0.2(4) . . . . ?
C8 C9 C10 C11 0.3(4) . . . . ?
C9 C10 C11 C12 0.0(4) . . . . ?
C13 N2 C12 N1 -163.4(2) . . . . ?
Ru2 N2 C12 N1 15.8(3) . . . . ?
C13 N2 C12 C11 18.6(3) . . . . ?
Ru2 N2 C12 C11 -162.17(17) . . . . ?
C8 N1 C12 N2 -177.5(2) . . . . ?
Ru1 N1 C12 N2 7.5(3) . . . . ?
C8 N1 C12 C11 0.5(3) . . . . ?
Ru1 N1 C12 C11 -174.43(16) . . . . ?
C10 C11 C12 N2 177.5(2) . . . . ?
C10 C11 C12 N1 -0.4(4) . . . . ?
C12 N2 C13 C14 69.9(3) . . . . ?
Ru2 N2 C13 C14 -109.2(2) . . . . ?
C12 N2 C13 C20 -112.5(2) . . . . ?
Ru2 N2 C13 C20 68.3(3) . . . . ?
C20 C13 C14 C15 1.0(3) . . . . ?
N2 C13 C14 C15 178.5(2) . . . . ?
C16 O1 C15 C17 -168.3(2) . . . . ?
C16 O1 C15 C14 11.3(4) . . . . ?
C13 C14 C15 O1 179.8(2) . . . . ?
C13 C14 C15 C17 -0.6(4) . . . . ?
O1 C15 C17 C18 179.4(2) . . . . ?
C14 C15 C17 C18 -0.2(4) . . . . ?
C19 O2 C18 C17 -178.7(3) . . . . ?
C19 O2 C18 C20 1.7(4) . . . . ?
C15 C17 C18 O2 -179.0(2) . . . . ?
C15 C17 C18 C20 0.6(4) . . . . ?
O2 C18 C20 C13 179.3(2) . . . . ?
C17 C18 C20 C13 -0.2(4) . . . . ?
C14 C13 C20 C18 -0.6(3) . . . . ?
N2 C13 C20 C18 -178.1(2) . . . . ?
C25 N3 C21 C22 -6.1(3) . . . . ?
Ru1 N3 C21 C22 -177.48(18) . . . . ?
N3 C21 C22 C23 0.0(4) . . . . ?
C21 C22 C23 C24 2.8(4) . . . . ?
C22 C23 C24 C25 0.5(4) . . . . ?
C26 N4 C25 N3 -168.4(2) . . . . ?
Ru2 N4 C25 N3 21.5(3) . . . . ?
C26 N4 C25 C24 18.0(3) . . . . ?
Ru2 N4 C25 C24 -152.12(18) . . . . ?
C21 N3 C25 N4 -164.7(2) . . . . ?
Ru1 N3 C25 N4 7.0(3) . . . . ?
C21 N3 C25 C24 9.2(3) . . . . ?
Ru1 N3 C25 C24 -179.15(16) . . . . ?
C23 C24 C25 N4 166.8(2) . . . . ?
C23 C24 C25 N3 -6.6(3) . . . . ?
C25 N4 C26 C27 63.1(3) . . . . ?
Ru2 N4 C26 C27 -127.3(2) . . . . ?
C25 N4 C26 C33 -119.2(2) . . . . ?
Ru2 N4 C26 C33 50.4(3) . . . . ?
C33 C26 C27 C28 0.2(4) . . . . ?
N4 C26 C27 C28 177.8(2) . . . . ?
C29 O3 C28 C30 173.5(3) . . . . ?
C29 O3 C28 C27 -6.5(4) . . . . ?
C26 C27 C28 O3 179.2(2) . . . . ?
C26 C27 C28 C30 -0.9(4) . . . . ?
O3 C28 C30 C31 -178.5(2) . . . . ?
C27 C28 C30 C31 1.6(4) . . . . ?
C32 O4 C31 C30 -170.8(3) . . . . ?
C32 O4 C31 C33 8.1(4) . . . . ?
C28 C30 C31 O4 177.4(2) . . . . ?
C28 C30 C31 C33 -1.5(4) . . . . ?
O4 C31 C33 C26 -178.0(2) . . . . ?
C30 C31 C33 C26 0.8(4) . . . . ?
C27 C26 C33 C31 -0.1(4) . . . . ?
N4 C26 C33 C31 -177.7(2) . . . . ?
C38 N5 C34 C35 -1.4(4) . . . . ?
Ru1 N5 C34 C35 167.6(2) . . . . ?
N5 C34 C35 C36 0.0(4) . . . . ?
C34 C35 C36 C37 0.5(4) . . . . ?
C35 C36 C37 C38 0.4(4) . . . . ?
C39 N6 C38 N5 -163.3(2) . . . . ?
Ru2 N6 C38 N5 7.4(3) . . . . ?
C39 N6 C38 C37 17.7(3) . . . . ?
Ru2 N6 C38 C37 -171.67(18) . . . . ?
C34 N5 C38 N6 -176.8(2) . . . . ?
Ru1 N5 C38 N6 13.5(3) . . . . ?
C34 N5 C38 C37 2.3(3) . . . . ?
Ru1 N5 C38 C37 -167.41(18) . . . . ?
C36 C37 C38 N6 177.2(2) . . . . ?
C36 C37 C38 N5 -1.9(4) . . . . ?
C38 N6 C39 C40 78.2(3) . . . . ?
Ru2 N6 C39 C40 -93.0(2) . . . . ?
C38 N6 C39 C46 -108.7(3) . . . . ?
Ru2 N6 C39 C46 80.2(2) . . . . ?
C46 C39 C40 C41 -5.4(4) . . . . ?
N6 C39 C40 C41 167.5(2) . . . . ?
C42 O5 C41 C43 -33.6(4) . . . . ?
C42 O5 C41 C40 145.2(3) . . . . ?
C39 C40 C41 O5 -173.0(2) . . . . ?
C39 C40 C41 C43 5.9(4) . . . . ?
O5 C41 C43 C44 177.2(3) . . . . ?
C40 C41 C43 C44 -1.6(4) . . . . ?
C45 O6 C44 C43 -166.7(3) . . . . ?
C45 O6 C44 C46 14.7(4) . . . . ?
C41 C43 C44 O6 178.1(3) . . . . ?
C41 C43 C44 C46 -3.3(4) . . . . ?
O6 C44 C46 C39 -177.8(2) . . . . ?
C43 C44 C46 C39 3.7(4) . . . . ?
C40 C39 C46 C44 0.7(4) . . . . ?
N6 C39 C46 C44 -172.2(2) . . . . ?
C51 N7 C47 C48 -7.2(4) . . . . ?
Ru1 N7 C47 C48 173.0(2) . . . . ?
N7 C47 C48 C49 -0.5(4) . . . . ?
C47 C48 C49 C50 4.5(4) . . . . ?
C48 C49 C50 C51 -0.8(4) . . . . ?
C52 N8 C51 N7 -169.9(2) . . . . ?
Ru2 N8 C51 N7 12.5(3) . . . . ?
C52 N8 C51 C50 15.1(3) . . . . ?
Ru2 N8 C51 C50 -162.55(18) . . . . ?
C47 N7 C51 N8 -164.5(2) . . . . ?
Ru1 N7 C51 N8 15.3(3) . . . . ?
C47 N7 C51 C50 10.8(3) . . . . ?
Ru1 N7 C51 C50 -169.39(17) . . . . ?
C49 C50 C51 N8 167.8(2) . . . . ?
C49 C50 C51 N7 -7.1(4) . . . . ?
C51 N8 C52 C59 -117.0(3) . . . . ?
Ru2 N8 C52 C59 60.7(3) . . . . ?
C51 N8 C52 C53 67.5(3) . . . . ?
Ru2 N8 C52 C53 -114.8(2) . . . . ?
C59 C52 C53 C54 0.3(4) . . . . ?
N8 C52 C53 C54 175.8(2) . . . . ?
C55 O7 C54 C53 0.9(4) . . . . ?
C55 O7 C54 C56 -178.2(3) . . . . ?
C52 C53 C54 O7 -177.6(2) . . . . ?
C52 C53 C54 C56 1.5(4) . . . . ?
O7 C54 C56 C57 177.5(2) . . . . ?
C53 C54 C56 C57 -1.7(4) . . . . ?
C54 C56 C57 O8 -179.7(3) . . . . ?
C54 C56 C57 C59 0.0(4) . . . . ?
C58 O8 C57 C56 -1.6(4) . . . . ?
C58 O8 C57 C59 178.7(3) . . . . ?
C53 C52 C59 C57 -2.0(4) . . . . ?
N8 C52 C59 C57 -177.5(2) . . . . ?
C56 C57 C59 C52 1.8(4) . . . . ?
O8 C57 C59 C52 -178.4(2) . . . . ?
